data_4001088
loop_
_publ_author_name
'Alam, Todd M.'
'Clawson, Jacalyn S.'
'Bonhomme, Fran\,cois'
'Thoma, Steven G.'
'Rodriguez, Mark A.'
'Zheng, Shaohui'
'Autschbach, Jochen'

_publ_section_title
;
 A Solid-State NMR, X-ray Diffraction, and Ab Initio Investigation into
 the Structures of Novel Tantalum Oxyfluoride Clusters
;
_journal_issue 6
_journal_name_full 'Chemistry of Materials'
_journal_page_first 2205
_journal_paper_doi 10.1021/cm0717763
_journal_volume 20
_journal_year 2008
_chemical_formula_moiety 'Ta4 F16 O4, 4(C5 N H6)'
_chemical_formula_sum 'C20 H24 F16 N4 O4 Ta4'
_chemical_formula_weight 1412.24
_chemical_name_common TAF16-PYR
_chemical_name_systematic
; 
 ? 
;
_space_group_IT_number 12
_symmetry_cell_setting monoclinic
_symmetry_space_group_name_Hall '-I 2y'
_symmetry_space_group_name_H-M 'I 1 2/m 1'
_atom_sites_solution_hydrogens geom
_atom_sites_solution_primary direct
_atom_sites_solution_secondary difmap
_audit_creation_method SHELXL-97
_cell_angle_alpha 90.00
_cell_angle_beta 92.327(2)
_cell_angle_gamma 90.00
_cell_formula_units_Z 2
_cell_length_a 9.0476(12)
_cell_length_b 15.897(2)
_cell_length_c 10.8230(15)
_cell_measurement_reflns_used 100
_cell_measurement_temperature 168(2)
_cell_measurement_theta_max 24.99
_cell_measurement_theta_min 2.28
_cell_volume 1555.4(4)
_computing_cell_refinement 'SMART 5.054 (Bruker, 1998)'
_computing_data_collection 'SMART 5.054 (Bruker, 1998)'
_computing_data_reduction 'SAINT 6.02 (Bruker, 2001)'
_computing_molecular_graphics 'SHELXTL 5.1  (Bruker, 1998)'
_computing_publication_material 'SHELXTL 5.1  (Bruker, 1998)'
_computing_structure_refinement 'XSHELL 4.01 (Bruker, 2000)'
_computing_structure_solution 'SHELXTL 5.1  (Bruker, 1998)'
_diffrn_ambient_temperature 168(2)
_diffrn_measured_fraction_theta_full 0.999
_diffrn_measured_fraction_theta_max 0.999
_diffrn_measurement_device_type 'CCD area detector'
_diffrn_measurement_method 'phi and omega scans'
_diffrn_radiation_monochromator graphite
_diffrn_radiation_source 'fine-focus sealed tube'
_diffrn_radiation_type MoK\a
_diffrn_radiation_wavelength 0.71073
_diffrn_reflns_av_R_equivalents 0.0251
_diffrn_reflns_av_sigmaI/netI 0.0291
_diffrn_reflns_limit_h_max 10
_diffrn_reflns_limit_h_min -10
_diffrn_reflns_limit_k_max 9
_diffrn_reflns_limit_k_min -18
_diffrn_reflns_limit_l_max 12
_diffrn_reflns_limit_l_min -12
_diffrn_reflns_number 4079
_diffrn_reflns_theta_full 24.99
_diffrn_reflns_theta_max 24.99
_diffrn_reflns_theta_min 2.28
_diffrn_standards_decay_% '< 2'
_diffrn_standards_interval_count 0
_diffrn_standards_interval_time 0
_diffrn_standards_number 0
_exptl_absorpt_coefficient_mu 14.154
_exptl_absorpt_correction_T_max 0.3318
_exptl_absorpt_correction_T_min 0.1641
_exptl_absorpt_correction_type empirical
_exptl_absorpt_process_details 'SADABS, Sheldrick (1999)'
_exptl_crystal_colour colorless
_exptl_crystal_density_diffrn 3.015
_exptl_crystal_density_method 'not measured'
_exptl_crystal_description block
_exptl_crystal_F_000 1280
_exptl_crystal_size_max 0.20
_exptl_crystal_size_mid 0.10
_exptl_crystal_size_min 0.10
_refine_diff_density_max 2.145
_refine_diff_density_min -2.205
_refine_diff_density_rms 0.255
_refine_ls_extinction_method none
_refine_ls_goodness_of_fit_ref 1.240
_refine_ls_hydrogen_treatment constr
_refine_ls_matrix_type full
_refine_ls_number_parameters 87
_refine_ls_number_reflns 1428
_refine_ls_number_restraints 1
_refine_ls_restrained_S_all 1.240
_refine_ls_R_factor_all 0.0398
_refine_ls_R_factor_gt 0.0386
_refine_ls_shift/su_max 0.000
_refine_ls_shift/su_mean 0.000
_refine_ls_structure_factor_coef Fsqd
_refine_ls_weighting_details 'calc w=1/[\s^2^(Fo^2^)+(0.0077P)^2^+89.8807P] where P=(Fo^2^+2Fc^2^)/3'
_refine_ls_weighting_scheme calc
_refine_ls_wR_factor_gt 0.0897
_refine_ls_wR_factor_ref 0.0902
_reflns_number_gt 1362
_reflns_number_total 1428
_reflns_threshold_expression >2sigma(I)
_cod_data_source_file cm0717763-file004.cif
_cod_data_source_block TAF16PYR
_cod_depositor_comments
;
The following automatic conversions were performed:

'_symmetry_cell_setting' value 'Monoclinic' changed to 'monoclinic'
according to /home/saulius/struct/CIF-dictionaries/cif_core.dic
dictionary named 'cif_core.dic' version 2.4.1 from 2010-06-29.

Automatic conversion script
Id: cif_fix_values 1715 2011-07-08 13:25:40Z adriana 
;
_cod_original_sg_symbol_Hall '-I 2y '
_cod_original_sg_symbol_H-M 'I2/m  '
_cod_database_code 4001088

loop_
_symmetry_equiv_pos_as_xyz
'x, y, z'
'-x, y, -z'
'x+1/2, y+1/2, z+1/2'
'-x+1/2, y+1/2, -z+1/2'
'-x, -y, -z'
'x, -y, z'
'-x+1/2, -y+1/2, -z+1/2'
'x+1/2, -y+1/2, z+1/2'

loop_
_atom_site_label
_atom_site_type_symbol
_atom_site_fract_x
_atom_site_fract_y
_atom_site_fract_z
_atom_site_U_iso_or_equiv
_atom_site_adp_type
_atom_site_occupancy
_atom_site_symmetry_multiplicity
_atom_site_calc_flag
_atom_site_refinement_flags
Ta1 Ta 0.17968(7) 0.0000 0.32463(5) 0.01540(19) Uani 1 2 d S
Ta2 Ta 0.0000 0.17500(4) 0.5000 0.01579(19) Uani 1 2 d S
F2 F -0.0780(10) 0.2610(5) 0.6030(7) 0.047(2) Uani 1 1 d .
F3 F 0.3263(17) 0.0000 0.4534(14) 0.069(5) Uani 1 2 d S
F4 F 0.1788(9) 0.1826(6) 0.5973(7) 0.051(2) Uani 1 1 d .
F5 F 0.3036(11) -0.0810(5) 0.2408(11) 0.070(3) Uani 1 1 d .
F6 F 0.0539(16) 0.0000 0.1822(11) 0.055(4) Uani 1 2 d S
N1 N 0.5000 0.1690(11) 0.5000 0.047(5) Uani 1 2 d S
H4 H 0.5000 0.1136 0.5000 0.057 Uiso 1 2 calc SR
C1 C 0.5484(11) 0.2107(7) 0.6031(10) 0.019(2) Uani 1 1 d .
H1 H 0.5802 0.1805 0.6751 0.023 Uiso 1 1 calc R
C2 C 0.5510(15) 0.2937(9) 0.6026(11) 0.035(3) Uani 1 1 d .
H2 H 0.5883 0.3234 0.6734 0.042 Uiso 1 1 calc R
C3 C 0.5000 0.3370(13) 0.5000 0.048(6) Uani 1 2 d S
H3 H 0.5000 0.3968 0.5000 0.058 Uiso 1 2 calc SR
O1 O 0.0759(10) 0.0911(5) 0.3945(8) 0.0155(18) Uiso 0.84 1 d PD
O2 O 0.156(2) 0.093(3) 0.426(4) 0.014(9) Uiso 0.16 1 d PD

loop_
_atom_site_aniso_label
_atom_site_aniso_U_11
_atom_site_aniso_U_22
_atom_site_aniso_U_33
_atom_site_aniso_U_23
_atom_site_aniso_U_13
_atom_site_aniso_U_12
Ta1 0.0199(3) 0.0124(3) 0.0141(3) 0.000 0.0021(2) 0.000
Ta2 0.0201(3) 0.0112(3) 0.0162(3) 0.000 0.0029(2) 0.000
F2 0.075(6) 0.024(4) 0.043(5) 0.005(4) 0.022(4) 0.010(4)
F3 0.088(11) 0.023(6) 0.092(11) 0.000 -0.066(9) 0.000
F4 0.034(4) 0.091(7) 0.027(4) 0.014(4) -0.001(3) -0.014(5)
F5 0.068(6) 0.028(5) 0.120(9) -0.008(5) 0.070(6) 0.000(4)
F6 0.103(11) 0.017(5) 0.040(7) 0.000 -0.046(7) 0.000
N1 0.034(10) 0.027(9) 0.081(14) 0.000 0.005(9) 0.000
C1 0.014(5) 0.022(6) 0.023(6) 0.014(5) 0.003(4) -0.001(4)
C2 0.043(8) 0.041(8) 0.022(6) 0.001(6) 0.000(5) -0.006(6)
C3 0.070(16) 0.023(10) 0.051(13) 0.000 -0.020(11) 0.000

loop_
_atom_type_symbol
_atom_type_description
_atom_type_scat_dispersion_real
_atom_type_scat_dispersion_imag
_atom_type_scat_source
O O 0.0106 0.0060 'International Tables Vol C Tables 4.2.6.8 and 6.1.1.4'
F F 0.0171 0.0103 'International Tables Vol C Tables 4.2.6.8 and 6.1.1.4'
Ta Ta -0.7052 6.5227 'International Tables Vol C Tables 4.2.6.8 and 6.1.1.4'
C C 0.0033 0.0016 'International Tables Vol C Tables 4.2.6.8 and 6.1.1.4'
N N 0.0061 0.0033 'International Tables Vol C Tables 4.2.6.8 and 6.1.1.4'
H H 0.0000 0.0000 'International Tables Vol C Tables 4.2.6.8 and 6.1.1.4'

loop_
_geom_angle_atom_site_label_1
_geom_angle_atom_site_label_2
_geom_angle_atom_site_label_3
_geom_angle
_geom_angle_site_symmetry_1
_geom_angle_site_symmetry_3
O2 Ta1 O2 106(3) . 6
O2 Ta1 F6 113.7(8) . .
O2 Ta1 F6 113.7(8) 6 .
O2 Ta1 F3 70.1(7) . .
O2 Ta1 F3 70.1(7) 6 .
F6 Ta1 F3 172.6(7) . .
O2 Ta1 O1 24.1(4) . .
O2 Ta1 O1 107.7(13) 6 .
F6 Ta1 O1 91.9(4) . .
F3 Ta1 O1 92.9(5) . .
O2 Ta1 O1 107.7(13) . 6
O2 Ta1 O1 24.1(4) 6 6
F6 Ta1 O1 91.9(4) . 6
F3 Ta1 O1 92.9(5) . 6
O1 Ta1 O1 99.4(5) . 6
O2 Ta1 F5 80.1(13) . 6
O2 Ta1 F5 151.6(7) 6 6
F6 Ta1 F5 87.6(5) . 6
F3 Ta1 F5 86.8(6) . 6
O1 Ta1 F5 89.1(4) . 6
O1 Ta1 F5 171.5(4) 6 6
O2 Ta1 F5 151.6(7) . .
O2 Ta1 F5 80.1(13) 6 .
F6 Ta1 F5 87.6(5) . .
F3 Ta1 F5 86.8(6) . .
O1 Ta1 F5 171.5(4) . .
O1 Ta1 F5 89.1(4) 6 .
F5 Ta1 F5 82.4(5) 6 .
F4 Ta2 F4 172.7(6) 2_556 .
F4 Ta2 O1 91.8(4) 2_556 .
F4 Ta2 O1 93.3(4) . .
F4 Ta2 O1 93.3(4) 2_556 2_556
F4 Ta2 O1 91.8(4) . 2_556
O1 Ta2 O1 91.0(5) . 2_556
F4 Ta2 F2 87.6(4) 2_556 2_556
F4 Ta2 F2 87.2(4) . 2_556
O1 Ta2 F2 90.0(3) . 2_556
O1 Ta2 F2 178.7(4) 2_556 2_556
F4 Ta2 F2 87.2(4) 2_556 .
F4 Ta2 F2 87.6(4) . .
O1 Ta2 F2 178.7(4) . .
O1 Ta2 F2 90.0(3) 2_556 .
F2 Ta2 F2 89.0(5) 2_556 .
F4 Ta2 O2 113.4(7) 2_556 .
F4 Ta2 O2 71.4(7) . .
O1 Ta2 O2 22.0(6) . .
O1 Ta2 O2 93.5(12) 2_556 .
F2 Ta2 O2 87.1(12) 2_556 .
F2 Ta2 O2 158.7(7) . .
F4 Ta2 O2 71.4(7) 2_556 2_556
F4 Ta2 O2 113.4(7) . 2_556
O1 Ta2 O2 93.5(12) . 2_556
O1 Ta2 O2 22.0(6) 2_556 2_556
F2 Ta2 O2 158.7(7) 2_556 2_556
F2 Ta2 O2 87.1(12) . 2_556
O2 Ta2 O2 104(2) . 2_556
C1 N1 C1 121.4(15) . 2_656
C1 N1 H4 119.3 . .
C1 N1 H4 119.3 2_656 .
C2 C1 N1 119.4(12) . .
C2 C1 H1 120.3 . .
N1 C1 H1 120.3 . .
C1 C2 C3 120.1(13) . .
C1 C2 H2 120.0 . .
C3 C2 H2 120.0 . .
C2 C3 C2 119.6(19) 2_656 .
C2 C3 H3 120.2 2_656 .
C2 C3 H3 120.2 . .
O2 O1 Ta1 75(3) . .
O2 O1 Ta2 93(3) . .
Ta1 O1 Ta2 165.9(5) . .
O1 O2 Ta1 81(3) . .
O1 O2 Ta2 65(3) . .
Ta1 O2 Ta2 144.3(10) . .

loop_
_geom_bond_atom_site_label_1
_geom_bond_atom_site_label_2
_geom_bond_distance
_geom_bond_site_symmetry_2
Ta1 O2 1.86(4) .
Ta1 O2 1.86(4) 6
Ta1 F6 1.879(10) .
Ta1 F3 1.885(11) .
Ta1 O1 1.899(9) .
Ta1 O1 1.899(9) 6
Ta1 F5 1.954(8) 6
Ta1 F5 1.954(8) .
Ta2 F4 1.898(8) 2_556
Ta2 F4 1.898(8) .
Ta2 O1 1.903(8) .
Ta2 O1 1.903(8) 2_556
Ta2 F2 1.916(8) 2_556
Ta2 F2 1.916(8) .
Ta2 O2 2.10(4) .
Ta2 O2 2.10(4) 2_556
N1 C1 1.356(14) .
N1 C1 1.356(14) 2_656
N1 H4 0.8800 .
C1 C2 1.318(18) .
C1 H1 0.9500 .
C2 C3 1.371(16) .
C2 H2 0.9500 .
C3 C2 1.371(16) 2_656
C3 H3 0.9500 .
O1 O2 0.788(10) .
